data_2214903
loop_
_publ_author_name
'Zeroual, Abdellah'
'Mazoir, Noureddine'
'Berraho, Moha'
'Auhmani, Aziz'
'Benharref, Ahmed'

_publ_section_title
(4a<i>S</i>*,10a<i>R</i>*)-7-Hydroxy-8-isopropyl-1,1,4a-trimethyl-1,2,3,4,4a,9,10,10a-octahydrophenanthren-2-one
_journal_coeditor_code WW2088
_journal_issue 8
_journal_name_full 'Acta Crystallographica Section E'
_journal_page_first o3497
_journal_page_last o3498
_journal_paper_doi 10.1107/S1600536807033594
_journal_volume 63
_journal_year 2007
_chemical_formula_iupac 'C20 H28 O2'
_chemical_formula_moiety 'C20 H28 O2'
_chemical_formula_sum 'C20 H28 O2'
_chemical_formula_weight 300.42
_chemical_name_systematic
;
(4aS*,10aR*)-7-Hydroxy-8-isopropyl-1,1,4a-trimethyl-1,2,3,4,4a,9,10,10a-
octahydrophenanthren-2-one
;
_space_group_IT_number 4
_symmetry_cell_setting monoclinic
_symmetry_space_group_name_Hall 'P 2yb'
_symmetry_space_group_name_H-M 'P 1 21 1'
_atom_sites_solution_hydrogens geom
_atom_sites_solution_primary direct
_atom_sites_solution_secondary difmap
_audit_creation_method SHELXL-97
_cell_angle_alpha 90.00
_cell_angle_beta 96.952(4)
_cell_angle_gamma 90.00
_cell_formula_units_Z 2
_cell_length_a 7.1873(4)
_cell_length_b 14.2273(9)
_cell_length_c 8.3860(4)
_cell_measurement_reflns_used 2550
_cell_measurement_temperature 298(2)
_cell_measurement_theta_max 29.99
_cell_measurement_theta_min 3.53
_cell_volume 851.21(8)
_computing_cell_refinement 'DENZO AND SCALEPACK (Otwinowski & Minor, 1997)'
_computing_data_collection '<i>COLLECT</i> (Bruker--Nonius, 2006)'
_computing_data_reduction 'DENZO AND SCALEPACK'
_computing_molecular_graphics 'ORTEP-3 for Windows (Farrugia, 1997)'
_computing_publication_material 'WinGX (Farrugia, 1999)'
_computing_structure_refinement 'SHELXL97 (Sheldrick, 1997)'
_computing_structure_solution 'SHELXS97 (Sheldrick, 1997)'
_diffrn_ambient_temperature 298(2)
_diffrn_measured_fraction_theta_full 0.983
_diffrn_measured_fraction_theta_max 0.983
_diffrn_measurement_device_type 'Bruker--Nonius KappaCCD area-detector'
_diffrn_measurement_method '\f and \w'
_diffrn_radiation_monochromator graphite
_diffrn_radiation_source 'fine-focus sealed tube'
_diffrn_radiation_type MoK\a
_diffrn_radiation_wavelength 0.71073
_diffrn_reflns_av_R_equivalents 0.034
_diffrn_reflns_av_sigmaI/netI 0.0280
_diffrn_reflns_limit_h_max 10
_diffrn_reflns_limit_h_min 0
_diffrn_reflns_limit_k_max 20
_diffrn_reflns_limit_k_min 0
_diffrn_reflns_limit_l_max 11
_diffrn_reflns_limit_l_min -11
_diffrn_reflns_number 10680
_diffrn_reflns_theta_full 29.99
_diffrn_reflns_theta_max 29.99
_diffrn_reflns_theta_min 2.86
_diffrn_standards_decay_% 0
_diffrn_standards_number 0
_exptl_absorpt_coefficient_mu 0.073
_exptl_absorpt_correction_type none
_exptl_crystal_colour colourless
_exptl_crystal_density_diffrn 1.172
_exptl_crystal_density_method 'not measured'
_exptl_crystal_description prism
_exptl_crystal_F_000 328
_exptl_crystal_size_max 0.30
_exptl_crystal_size_mid 0.25
_exptl_crystal_size_min 0.20
_refine_diff_density_max 0.191
_refine_diff_density_min -0.186
_refine_ls_abs_structure_details 'unknown - see Supplementary Materials - Refinement section'
_refine_ls_extinction_method none
_refine_ls_goodness_of_fit_ref 1.087
_refine_ls_hydrogen_treatment mixed
_refine_ls_matrix_type full
_refine_ls_number_parameters 207
_refine_ls_number_reflns 2537
_refine_ls_number_restraints 1
_refine_ls_restrained_S_all 1.087
_refine_ls_R_factor_all 0.0520
_refine_ls_R_factor_gt 0.0448
_refine_ls_shift/su_max 0.000
_refine_ls_shift/su_mean 0.000
_refine_ls_structure_factor_coef Fsqd
_refine_ls_weighting_details 'calc w=1/[\s^2^(Fo^2^)+(0.0779P)^2^+0.0844P] where P=(Fo^2^+2Fc^2^)/3'
_refine_ls_weighting_scheme calc
_refine_ls_wR_factor_gt 0.1200
_refine_ls_wR_factor_ref 0.1255
_reflns_number_gt 2329
_reflns_number_total 2537
_reflns_threshold_expression I>2\s(I)
_cod_data_source_file ww2088.cif
_cod_data_source_block I
_cod_original_sg_symbol_H-M 'P 21'
_cod_database_code 2214903
_cod_database_fobs_code 2214903

loop_
_symmetry_equiv_pos_as_xyz
'x, y, z'
'-x, y+1/2, -z'

loop_
_atom_site_type_symbol
_atom_site_label
_atom_site_fract_x
_atom_site_fract_y
_atom_site_fract_z
_atom_site_U_iso_or_equiv
_atom_site_adp_type
_atom_site_calc_flag
_atom_site_refinement_flags
_atom_site_occupancy
H H 0.542(5) 0.581(3) 0.585(4) 0.069(10) Uiso d . 1
H H11 0.665(4) 0.334(3) 0.265(4) 0.068(9) Uiso d . 1
C C1 1.2274(3) 0.52902(14) -0.1588(2) 0.0380(4) Uani d . 1
C C2 1.3486(3) 0.61648(15) -0.1271(2) 0.0398(4) Uani d . 1
C C3 1.3735(3) 0.6564(2) 0.0381(3) 0.0542(6) Uani d . 1
H H3A 1.4179 0.7205 0.0311 0.065 Uiso calc R 1
H H3B 1.4722 0.6212 0.1009 0.065 Uiso calc R 1
C C4 1.2054(3) 0.65802(17) 0.1310(3) 0.0471(5) Uani d . 1
H H4A 1.1733 0.7230 0.1499 0.057 Uiso calc R 1
H H4B 1.2404 0.6289 0.2349 0.057 Uiso calc R 1
C C4A 1.0296(2) 0.60751(12) 0.0471(2) 0.0330(3) Uani d . 1
C C4B 0.8971(2) 0.58501(12) 0.1734(2) 0.0332(3) Uani d . 1
C C5 0.8517(3) 0.65705(14) 0.2743(2) 0.0411(4) Uani d . 1
H H5 0.8987 0.7170 0.2608 0.049 Uiso calc R 1
C C6 0.7385(3) 0.64173(15) 0.3939(2) 0.0448(4) Uani d . 1
H H6 0.7078 0.6913 0.4582 0.054 Uiso calc R 1
C C7 0.6712(3) 0.55241(15) 0.4172(2) 0.0428(4) Uani d . 1
C C8 0.7087(3) 0.47748(13) 0.3179(2) 0.0371(4) Uani d . 1
C C8A 0.8209(2) 0.49546(13) 0.1932(2) 0.0330(3) Uani d . 1
C C9 0.8596(3) 0.41598(13) 0.0819(2) 0.0394(4) Uani d . 1
H H9A 0.9486 0.3730 0.1394 0.047 Uiso calc R 1
H H9B 0.7442 0.3816 0.0514 0.047 Uiso calc R 1
C C10 0.9367(3) 0.44883(15) -0.0687(2) 0.0412(4) Uani d . 1
H H10A 0.8390 0.4804 -0.1389 0.049 Uiso calc R 1
H H10B 0.9793 0.3952 -0.1258 0.049 Uiso calc R 1
C C10A 1.0988(2) 0.51580(12) -0.02329(19) 0.0333(3) Uani d . 1
H H10 1.1775 0.4853 0.0654 0.040 Uiso calc R 1
C C11 0.6362(3) 0.37951(16) 0.3478(3) 0.0441(4) Uani d . 1
C C12 0.4239(4) 0.3730(2) 0.3432(4) 0.0662(7) Uani d . 1
H H12A 0.3892 0.3092 0.3627 0.099 Uiso calc R 1
H H12B 0.3653 0.3926 0.2396 0.099 Uiso calc R 1
H H12C 0.3836 0.4131 0.4245 0.099 Uiso calc R 1
C C13 0.7334(5) 0.3358(2) 0.5020(4) 0.0752(9) Uani d . 1
H H13A 0.6838 0.2741 0.5154 0.113 Uiso calc R 1
H H13B 0.7120 0.3744 0.5920 0.113 Uiso calc R 1
H H13C 0.8656 0.3316 0.4956 0.113 Uiso calc R 1
C C14 0.9273(3) 0.67265(15) -0.0801(3) 0.0469(5) Uani d . 1
H H14A 0.8182 0.6413 -0.1323 0.070 Uiso calc R 1
H H14B 1.0095 0.6884 -0.1582 0.070 Uiso calc R 1
H H14C 0.8902 0.7290 -0.0296 0.070 Uiso calc R 1
C C15 1.3668(3) 0.44607(19) -0.1482(3) 0.0574(6) Uani d . 1
H H15A 1.2991 0.3882 -0.1670 0.086 Uiso calc R 1
H H15B 1.4370 0.4447 -0.0433 0.086 Uiso calc R 1
H H15C 1.4511 0.4537 -0.2277 0.086 Uiso calc R 1
C C16 1.1232(3) 0.5328(2) -0.3292(2) 0.0567(6) Uani d . 1
H H16A 1.0469 0.4776 -0.3484 0.085 Uiso calc R 1
H H16B 1.2124 0.5354 -0.4055 0.085 Uiso calc R 1
H H16C 1.0450 0.5877 -0.3403 0.085 Uiso calc R 1
O O1 0.5674(3) 0.53377(15) 0.5392(2) 0.0646(5) Uani d . 1
O O2 1.4340(3) 0.65004(15) -0.2306(2) 0.0618(5) Uani d . 1

loop_
_atom_site_aniso_label
_atom_site_aniso_U_11
_atom_site_aniso_U_22
_atom_site_aniso_U_33
_atom_site_aniso_U_12
_atom_site_aniso_U_13
_atom_site_aniso_U_23
C1 0.0377(8) 0.0433(9) 0.0349(7) -0.0009(7) 0.0115(6) -0.0001(7)
C2 0.0321(8) 0.0469(10) 0.0419(9) -0.0007(7) 0.0105(7) 0.0037(8)
C3 0.0420(10) 0.0700(15) 0.0520(11) -0.0190(11) 0.0122(8) -0.0117(11)
C4 0.0409(9) 0.0522(11) 0.0501(10) -0.0126(9) 0.0134(8) -0.0140(9)
C4A 0.0323(7) 0.0311(8) 0.0374(8) -0.0010(6) 0.0109(6) -0.0013(6)
C4B 0.0318(7) 0.0329(8) 0.0364(8) 0.0007(6) 0.0096(6) -0.0019(6)
C5 0.0442(9) 0.0332(8) 0.0485(10) -0.0014(8) 0.0158(7) -0.0053(8)
C6 0.0502(10) 0.0429(10) 0.0441(9) 0.0036(8) 0.0174(8) -0.0090(8)
C7 0.0456(10) 0.0486(11) 0.0371(9) 0.0021(8) 0.0166(7) -0.0007(8)
C8 0.0405(9) 0.0358(9) 0.0365(8) -0.0020(7) 0.0111(7) 0.0016(7)
C8A 0.0325(7) 0.0332(8) 0.0343(7) 0.0013(6) 0.0084(6) -0.0006(6)
C9 0.0464(9) 0.0308(8) 0.0441(9) -0.0048(7) 0.0177(7) -0.0041(7)
C10 0.0459(9) 0.0392(9) 0.0410(9) -0.0073(8) 0.0163(7) -0.0085(7)
C10A 0.0341(7) 0.0334(8) 0.0340(7) 0.0004(6) 0.0105(6) -0.0009(6)
C11 0.0513(11) 0.0418(10) 0.0414(9) -0.0049(8) 0.0141(8) 0.0063(8)
C12 0.0557(13) 0.0660(16) 0.0774(17) -0.0132(12) 0.0109(12) 0.0178(13)
C13 0.089(2) 0.0552(15) 0.0755(17) -0.0051(14) -0.0143(15) 0.0209(14)
C14 0.0488(10) 0.0403(10) 0.0529(11) 0.0029(8) 0.0117(9) 0.0112(8)
C15 0.0601(13) 0.0531(12) 0.0656(14) 0.0122(11) 0.0343(11) 0.0053(11)
C16 0.0524(11) 0.0832(17) 0.0358(9) -0.0141(12) 0.0105(8) -0.0057(10)
O1 0.0843(13) 0.0630(11) 0.0551(9) -0.0062(10) 0.0440(9) -0.0062(9)
O2 0.0670(10) 0.0661(11) 0.0576(9) -0.0202(9) 0.0293(8) -0.0013(8)

loop_
_atom_type_symbol
_atom_type_description
_atom_type_scat_dispersion_real
_atom_type_scat_dispersion_imag
_atom_type_scat_source
C C 0.0033 0.0016 'International Tables Vol C Tables 4.2.6.8 and 6.1.1.4'
H H 0.0000 0.0000 'International Tables Vol C Tables 4.2.6.8 and 6.1.1.4'
O O 0.0106 0.0060 'International Tables Vol C Tables 4.2.6.8 and 6.1.1.4'

loop_
_geom_angle_atom_site_label_1
_geom_angle_atom_site_label_2
_geom_angle_atom_site_label_3
_geom_angle
C2 C1 C16 109.82(18)
C2 C1 C15 105.10(17)
C16 C1 C15 108.72(19)
C2 C1 C10A 110.36(14)
C16 C1 C10A 114.69(15)
C15 C1 C10A 107.67(15)
O2 C2 C3 119.9(2)
O2 C2 C1 121.45(19)
C3 C2 C1 118.43(17)
C2 C3 C4 118.09(17)
C2 C3 H3A 107.8
C4 C3 H3A 107.8
C2 C3 H3B 107.8
C4 C3 H3B 107.8
H3A C3 H3B 107.1
C3 C4 C4A 114.68(16)
C3 C4 H4A 108.6
C4A C4 H4A 108.6
C3 C4 H4B 108.6
C4A C4 H4B 108.6
H4A C4 H4B 107.6
C14 C4A C10A 113.31(15)
C14 C4A C4B 108.67(14)
C10A C4A C4B 110.03(13)
C14 C4A C4 109.42(16)
C10A C4A C4 106.51(15)
C4B C4A C4 108.80(14)
C5 C4B C8A 118.19(15)
C5 C4B C4A 118.32(15)
C8A C4B C4A 123.49(14)
C6 C5 C4B 121.75(18)
C6 C5 H5 119.1
C4B C5 H5 119.1
C7 C6 C5 119.62(18)
C7 C6 H6 120.2
C5 C6 H6 120.2
O1 C7 C6 121.19(19)
O1 C7 C8 117.43(19)
C6 C7 C8 121.37(16)
C7 C8 C8A 117.96(16)
C7 C8 C11 120.44(16)
C8A C8 C11 121.56(16)
C4B C8A C8 120.99(15)
C4B C8A C9 120.11(15)
C8 C8A C9 118.89(15)
C10 C9 C8A 113.39(16)
C10 C9 H9A 108.9
C8A C9 H9A 108.9
C10 C9 H9B 108.9
C8A C9 H9B 108.9
H9A C9 H9B 107.7
C9 C10 C10A 109.39(15)
C9 C10 H10A 109.8
C10A C10 H10A 109.8
C9 C10 H10B 109.8
C10A C10 H10B 109.8
H10A C10 H10B 108.2
C10 C10A C4A 110.77(14)
C10 C10A C1 113.42(14)
C4A C10A C1 115.10(14)
C10 C10A H10 105.5
C4A C10A H10 105.5
C1 C10A H10 105.5
C8 C11 C12 114.4(2)
C8 C11 C13 112.5(2)
C12 C11 C13 110.5(2)
C8 C11 H11 112(2)
C12 C11 H11 103.9(17)
C13 C11 H11 102.5(18)
C11 C12 H12A 109.5
C11 C12 H12B 109.5
H12A C12 H12B 109.5
C11 C12 H12C 109.5
H12A C12 H12C 109.5
H12B C12 H12C 109.5
C11 C13 H13A 109.5
C11 C13 H13B 109.5
H13A C13 H13B 109.5
C11 C13 H13C 109.5
H13A C13 H13C 109.5
H13B C13 H13C 109.5
C4A C14 H14A 109.5
C4A C14 H14B 109.5
H14A C14 H14B 109.5
C4A C14 H14C 109.5
H14A C14 H14C 109.5
H14B C14 H14C 109.5
C1 C15 H15A 109.5
C1 C15 H15B 109.5
H15A C15 H15B 109.5
C1 C15 H15C 109.5
H15A C15 H15C 109.5
H15B C15 H15C 109.5
C1 C16 H16A 109.5
C1 C16 H16B 109.5
H16A C16 H16B 109.5
C1 C16 H16C 109.5
H16A C16 H16C 109.5
H16B C16 H16C 109.5
C7 O1 H 112(2)

loop_
_geom_bond_atom_site_label_1
_geom_bond_atom_site_label_2
_geom_bond_distance
C1 C2 1.524(3)
C1 C16 1.532(3)
C1 C15 1.544(3)
C1 C10A 1.560(2)
C2 O2 1.219(2)
C2 C3 1.488(3)
C3 C4 1.515(3)
C3 H3A 0.9700
C3 H3B 0.9700
C4 C4A 1.547(3)
C4 H4A 0.9700
C4 H4B 0.9700
C4A C14 1.532(3)
C4A C10A 1.539(2)
C4A C4B 1.541(2)
C4B C5 1.392(2)
C4B C8A 1.405(2)
C5 C6 1.383(3)
C5 H5 0.9300
C6 C7 1.382(3)
C6 H6 0.9300
C7 O1 1.363(2)
C7 C8 1.399(3)
C8 C8A 1.419(2)
C8 C11 1.519(3)
C8A C9 1.513(2)
C9 C10 1.513(3)
C9 H9A 0.9700
C9 H9B 0.9700
C10 C10A 1.518(2)
C10 H10A 0.9700
C10 H10B 0.9700
C10A H10 0.9800
C11 C12 1.525(3)
C11 C13 1.526(3)
C11 H11 0.99(4)
C12 H12A 0.9600
C12 H12B 0.9600
C12 H12C 0.9600
C13 H13A 0.9600
C13 H13B 0.9600
C13 H13C 0.9600
C14 H14A 0.9600
C14 H14B 0.9600
C14 H14C 0.9600
C15 H15A 0.9600
C15 H15B 0.9600
C15 H15C 0.9600
C16 H16A 0.9600
C16 H16B 0.9600
C16 H16C 0.9600
O1 H 0.81(4)

loop_
_geom_hbond_atom_site_label_D
_geom_hbond_atom_site_label_H
_geom_hbond_atom_site_label_A
_geom_hbond_site_symmetry_A
_geom_hbond_distance_DH
_geom_hbond_distance_HA
_geom_hbond_distance_DA
_geom_hbond_angle_DHA
_geom_hbond_publ_flag
O1 H O2 1_456 0.81(4) 2.06(4) 2.799(3) 152(4) yes

loop_
_cod_related_entry_id
_cod_related_entry_database
_cod_related_entry_code
1 ChemSpider 20054395
